data_7126599
loop_
_publ_author_name
'Li, Bonan'
'Yu, Xiaojing'
'Pang, Haijun'
'Shen, Qingbo'
'Hou, Yan'
'Ma, Huiyuan'
'Xin, Jianjiao'

_publ_section_title
;
 Rational regulation of transition metals in polyoxometalate hybrids
 without noble metal assistance for efficient light-driven H<sub>2</sub>
 production.
;
_journal_issue 52
_journal_name_full 'Chemical communications (Cambridge, England)'
_journal_page_first 7199
_journal_page_last 7202
_journal_paper_doi 10.1039/d0cc00846j
_journal_volume 56
_journal_year 2020
_chemical_formula_moiety 'C36 H38 Fe2 N30 O44 Si W12'
_chemical_formula_sum 'C36 H38 Fe2 N30 O44 Si W12'
_chemical_formula_weight 3940.85
_space_group_crystal_system monoclinic
_space_group_IT_number 15
_space_group_name_Hall '-C 2yc'
_space_group_name_H-M_alt 'C 1 2/c 1'
_atom_sites_solution_hydrogens geom
_atom_sites_solution_primary direct
_atom_sites_solution_secondary difmap
_audit_creation_method SHELXL-2014
_audit_update_record
;
2020-01-15 deposited with the CCDC.	2020-05-21 downloaded from the CCDC.
;
_cell_angle_alpha 90.000(5)
_cell_angle_beta 107.033(5)
_cell_angle_gamma 90.000(5)
_cell_formula_units_Z 4
_cell_length_a 22.277(5)
_cell_length_b 20.082(5)
_cell_length_c 17.409(5)
_cell_measurement_reflns_used 25
_cell_measurement_temperature 293(2)
_cell_measurement_theta_max 28.100
_cell_measurement_theta_min 7.5
_cell_volume 7447(3)
_computing_cell_refinement 'Bruker SMART'
_computing_data_collection 'Bruker SMART'
_computing_data_reduction 'Bruker SMART'
_computing_molecular_graphics 'Bruker SMART'
_computing_publication_material 'Bruker SMART'
_computing_structure_refinement 'SHELXL-2014 (Sheldrick, 2014)'
_computing_structure_solution 'SHELXL-2014 (Sheldrick, 2014)'
_diffrn_ambient_temperature 293(2)
_diffrn_measured_fraction_theta_full 1.000
_diffrn_measured_fraction_theta_max 0.997
_diffrn_measurement_device_type 'CCD area detector'
_diffrn_measurement_method 'phi and omega scans'
_diffrn_radiation_type MoK\a
_diffrn_radiation_wavelength 0.71069
_diffrn_reflns_av_R_equivalents 0.0687
_diffrn_reflns_av_unetI/netI 0.0831
_diffrn_reflns_Laue_measured_fraction_full 1.000
_diffrn_reflns_Laue_measured_fraction_max 0.997
_diffrn_reflns_limit_h_max 29
_diffrn_reflns_limit_h_min -19
_diffrn_reflns_limit_k_max 22
_diffrn_reflns_limit_k_min -26
_diffrn_reflns_limit_l_max 22
_diffrn_reflns_limit_l_min -23
_diffrn_reflns_number 26749
_diffrn_reflns_point_group_measured_fraction_full 1.000
_diffrn_reflns_point_group_measured_fraction_max 0.997
_diffrn_reflns_theta_full 25.240
_diffrn_reflns_theta_max 28.092
_diffrn_reflns_theta_min 1.394
_diffrn_source 'fine-focus sealed tube'
_exptl_absorpt_coefficient_mu 18.957
_exptl_absorpt_correction_T_max 0.150
_exptl_absorpt_correction_T_min 0.082
_exptl_absorpt_correction_type multi-scan
_exptl_absorpt_process_details (SADABS;Sheldrick,2003)
_exptl_crystal_colour orange
_exptl_crystal_density_diffrn 3.508
_exptl_crystal_density_method 'not measured'
_exptl_crystal_description block
_exptl_crystal_F_000 7048
_exptl_crystal_size_max 0.180
_exptl_crystal_size_mid 0.120
_exptl_crystal_size_min 0.100
_refine_diff_density_max 1.634
_refine_diff_density_min -1.661
_refine_diff_density_rms 0.280
_refine_ls_extinction_method none
_refine_ls_goodness_of_fit_ref 1.001
_refine_ls_hydrogen_treatment constr
_refine_ls_matrix_type full
_refine_ls_number_parameters 564
_refine_ls_number_reflns 9037
_refine_ls_number_restraints 65
_refine_ls_restrained_S_all 1.002
_refine_ls_R_factor_all 0.1140
_refine_ls_R_factor_gt 0.0506
_refine_ls_shift/su_max 0.002
_refine_ls_shift/su_mean 0.000
_refine_ls_structure_factor_coef Fsqd
_refine_ls_weighting_details 'w=1/[\s^2^(Fo^2^)+(0.0458P)^2^+85.1389P] where P=(Fo^2^+2Fc^2^)/3'
_refine_ls_weighting_scheme calc
_refine_ls_wR_factor_gt 0.1053
_refine_ls_wR_factor_ref 0.1260
_reflns_Friedel_coverage 0.000
_reflns_number_gt 5037
_reflns_number_total 9037
_reflns_threshold_expression 'I > 2\s(I)'
_cod_data_source_file d0cc00846j2.cif
_cod_data_source_block LBN_CCDC3
_cod_depositor_comments
;
The following automatic conversions were performed:

data item '_exptl_absorpt_correction_type' value 'Multi-scan' was
changed to 'multi-scan' in accordance with the
/home/data/users/saulius/crontab/automatic-downloads/rss-feeds/RSC/lib/dictionaries/cif_core.dic
dictionary named 'cif_core.dic' version 2.4.2 last updated on
2011-04-26.

Automatic conversion script
Id: cif_fix_values 7556 2019-12-06 15:28:31Z antanas 

 Adding full bibliography for 7126596--7126599.cif.
;
_cod_original_sg_symbol_H-M 'C 2/c'
_cod_database_code 7126599
_shelx_space_group_comment
;
The symmetry employed for this shelxl refinement is uniquely defined
by the following loop, which should always be used as a source of
symmetry information in preference to the above space-group names.
They are only intended as comments.
;
_shelx_estimated_absorpt_t_min 0.482
_shelx_estimated_absorpt_t_max 0.649
_shelxl_version_number 2014-3

loop_
_space_group_symop_operation_xyz
'x, y, z'
'-x, y, -z+1/2'
'x+1/2, y+1/2, z'
'-x+1/2, y+1/2, -z+1/2'
'-x, -y, -z'
'x, -y, z-1/2'
'-x+1/2, -y+1/2, -z'
'x+1/2, -y+1/2, z-1/2'

loop_
_atom_site_label
_atom_site_type_symbol
_atom_site_fract_x
_atom_site_fract_y
_atom_site_fract_z
_atom_site_U_iso_or_equiv
_atom_site_adp_type
_atom_site_occupancy
_atom_site_site_symmetry_order
_atom_site_calc_flag
_atom_site_refinement_flags_posn
_atom_site_refinement_flags_adp
_atom_site_refinement_flags_occupancy
_atom_site_disorder_assembly
_atom_site_disorder_group
Si2 Si 0.5000 0.1893(2) 0.7500 0.0185(9) Uani 1 2 d S TU P . .
W1 W 0.5000 0.36550(4) 0.7500 0.0336(2) Uani 1 2 d S TU P . .
W2 W 0.35717(3) 0.10202(3) 0.70924(4) 0.03490(16) Uani 1 1 d . . . . .
W3 W 0.46262(3) 0.10125(3) 0.90511(4) 0.03741(17) Uani 1 1 d . . . . .
W4 W 0.60517(3) 0.19006(3) 0.94593(3) 0.03424(15) Uani 1 1 d . . . . .
W5 W 0.5000 0.01380(4) 0.7500 0.0381(2) Uani 1 2 d S T P . .
W6 W 0.53810(3) 0.27725(3) 0.59541(4) 0.03677(17) Uani 1 1 d . . . . .
W7 W 0.35716(3) 0.27776(3) 0.70905(4) 0.03395(16) Uani 1 1 d . . . . .
Fe1 Fe 0.21402(12) 0.02582(12) 0.86358(14) 0.0517(6) Uani 1 1 d . U . . .
O1 O 0.5559(5) 0.3173(6) 0.5191(6) 0.063(3) Uani 1 1 d . . . . .
OW1 O 0.0189(8) 0.3261(9) 0.6250(9) 0.114(6) Uani 1 1 d . . . . .
O2 O 0.4450(5) 0.0612(6) 0.9789(6) 0.056(3) Uani 1 1 d . . . . .
O3 O 0.6552(5) 0.1908(5) 1.0388(6) 0.052(3) Uani 1 1 d . . . . .
O4 O 0.5595(5) 0.1904(5) 0.5745(11) 0.096(6) Uani 1 1 d . . . . .
O5 O 0.2899(5) 0.0610(6) 0.6877(7) 0.061(3) Uani 1 1 d . . . . .
O6 O 0.2886(5) 0.3179(5) 0.6880(7) 0.052(3) Uani 1 1 d . . . . .
O7 O 0.5000 0.4488(6) 0.7500 0.056(5) Uani 1 2 d S T P . .
O8 O 0.5000 -0.0691(7) 0.7500 0.067(5) Uani 1 2 d S T P . .
O9 O 0.3316(7) 0.1903(5) 0.7199(7) 0.073(4) Uani 1 1 d . U . . .
O10 O 0.3860(6) 0.0968(7) 0.8224(6) 0.075(4) Uani 1 1 d . . . . .
O11 O 0.4138(6) 0.3462(7) 0.7059(7) 0.078(4) Uani 1 1 d . . . . .
O12 O 0.3838(6) 0.2807(8) 0.8222(7) 0.088(5) Uani 1 1 d . . . . .
O13 O 0.6412(7) 0.1242(5) 0.8970(8) 0.080(4) Uani 1 1 d . . . . .
O14 O 0.5469(5) 0.2548(5) 0.9555(10) 0.094(6) Uani 1 1 d . . . . .
O15 O 0.5869(6) 0.0327(7) 0.7937(7) 0.082(5) Uani 1 1 d . . . . .
O16 O 0.5477(5) 0.1248(5) 0.9593(10) 0.084(5) Uani 1 1 d . . . . .
O17 O 0.6411(8) 0.2542(5) 0.8964(7) 0.083(5) Uani 1 1 d . . . . .
O18 O 0.5081(6) 0.3480(7) 0.6475(7) 0.079(4) Uani 1 1 d . . . . .
O19 O 0.4911(6) 0.0330(7) 0.8513(7) 0.081(5) Uani 1 1 d . . . . .
O20 O 0.4257(7) 0.1894(8) 0.7003(10) 0.023(4) Uani 0.5 1 d . U P . .
O21 O 0.4675(8) 0.2558(7) 0.7704(10) 0.027(4) Uani 0.5 1 d . U P . .
O22 O 0.4954(7) 0.1907(8) 0.6539(9) 0.023(4) Uani 0.5 1 d . U P . .
O23 O 0.4660(7) 0.1246(8) 0.7687(9) 0.023(4) Uani 0.5 1 d . U P . .
N1 N 0.1816(7) -0.0511(7) 0.9358(8) 0.050(4) Uani 1 1 d . . . . .
N2 N 0.1228(7) 0.0568(7) 0.8659(8) 0.060(4) Uani 1 1 d . . . . .
N3 N 0.1366(8) -0.1312(8) 1.0370(9) 0.063(4) Uani 1 1 d . . . . .
N4 N 0.0390(7) 0.0418(7) 0.9137(8) 0.053(4) Uani 1 1 d . . . . .
N5 N 0.1794(7) -0.0216(6) 0.7449(8) 0.049(4) Uani 1 1 d . . . . .
N6 N 0.2926(6) -0.0335(6) 0.8538(9) 0.048(4) Uani 1 1 d . . . . .
C11 C 0.3506(8) -0.0486(8) 0.8955(11) 0.051(4) Uani 1 1 d . U . . .
H11A H 0.3713 -0.0340 0.9472 0.061 Uiso 1 1 calc R U . . .
N8 N 0.3288(8) -0.1004(8) 0.7750(9) 0.069(5) Uani 1 1 d . . . . .
N9 N 0.1543(8) -0.0773(8) 0.5918(9) 0.065(4) Uani 1 1 d . . . . .
C4 C 0.0827(9) 0.1118(11) 0.8395(10) 0.072(6) Uani 1 1 d . . . . .
H4A H 0.0885 0.1476 0.8085 0.086 Uiso 1 1 calc R U . . .
C1 C 0.2140(9) -0.1012(8) 0.9739(9) 0.053(5) Uani 1 1 d . . . . .
H1A H 0.2530 -0.1106 0.9671 0.064 Uiso 1 1 calc R U . . .
C2 C 0.1261(8) -0.0401(9) 0.9475(8) 0.043(4) Uani 1 1 d . . . . .
C3 C 0.1910(9) -0.1413(8) 1.0253(9) 0.051(4) Uani 1 1 d . . . . .
H3A H 0.2156 -0.1764 1.0520 0.061 Uiso 1 1 calc R U . . .
N10 N 0.0330(7) 0.1010(7) 0.8696(8) 0.055(4) Uani 1 1 d . U . . .
H10A H 0.0015 0.1276 0.8622 0.066 Uiso 1 1 calc R U . . .
C5 C 0.2828(8) -0.0645(8) 0.7842(10) 0.046(4) Uani 1 1 d . . . . .
C6 C 0.2223(9) -0.0565(8) 0.7233(9) 0.047(4) Uani 1 1 d . . . . .
C7 C 0.1233(8) -0.0149(9) 0.6903(10) 0.056(5) Uani 1 1 d . . . . .
H7A H 0.0919 0.0090 0.7033 0.067 Uiso 1 1 calc R U . . .
C8 C 0.2081(9) -0.0848(9) 0.6480(11) 0.059(5) Uani 1 1 d . . . . .
H8A H 0.2387 -0.1110 0.6360 0.071 Uiso 1 1 calc R U . . .
C9 C 0.1113(9) -0.0429(8) 0.6149(11) 0.057(5) Uani 1 1 d . . . . .
H9A H 0.0716 -0.0376 0.5787 0.068 Uiso 1 1 calc R U . . .
C10 C 0.0937(8) 0.0176(9) 0.9087(10) 0.049(4) Uani 1 1 d . . . . .
N7 N 0.3743(7) -0.0885(7) 0.8505(10) 0.065(4) Uani 1 1 d . U . . .
H7B H 0.4117 -0.1047 0.8650 0.078 Uiso 1 1 calc R U . . .
C12 C 0.1031(9) -0.0812(8) 0.9950(9) 0.055(5) Uani 1 1 d . . . . .
H12A H 0.0626 -0.0740 0.9980 0.065 Uiso 1 1 calc R U . . .
OW2 O 0.5657(7) 0.3139(7) 1.1404(8) 0.091(5) Uani 1 1 d . . . . .
N11 N 0.2739(7) 0.0804(9) 0.9682(8) 0.106(7) Uani 1 1 d G U . . .
C13 C 0.3111(9) 0.0503(7) 1.0378(10) 0.135(10) Uani 1 1 d G U . . .
H13A H 0.3064 0.0051 1.0465 0.162 Uiso 1 1 calc R U . . .
C14 C 0.3551(8) 0.0876(10) 1.0944(8) 0.107(8) Uani 1 1 d G U . . .
H14A H 0.3800 0.0675 1.1410 0.129 Uiso 1 1 calc R U . . .
N12 N 0.3621(8) 0.1551(10) 1.0814(12) 0.172(10) Uani 1 1 d G U . . .
C16 C 0.3249(11) 0.1852(7) 1.0118(14) 0.203(14) Uani 1 1 d G U . . .
H16A H 0.3296 0.2304 1.0031 0.244 Uiso 1 1 calc R U . . .
C17 C 0.2808(10) 0.1479(10) 0.9552(10) 0.174(14) Uani 1 1 d G U . . .
N13 N 0.2285(8) 0.1234(7) 0.8203(12) 0.097(7) Uani 1 1 d G U . . .
C18 C 0.2652(9) 0.1668(10) 0.8858(10) 0.155(13) Uani 1 1 d G U . . .
N14 N 0.2546(9) 0.2365(9) 0.8583(13) 0.131(9) Uani 1 1 d G U . . .
N15 N 0.2114(10) 0.2363(8) 0.7758(13) 0.146(9) Uani 1 1 d G U . . .
H15A H 0.1980 0.2708 0.7466 0.176 Uiso 1 1 calc R U . . .
C19 C 0.1953(9) 0.1664(9) 0.7523(11) 0.152(13) Uani 1 1 d G U . . .
H19A H 0.1689 0.1519 0.7033 0.182 Uiso 1 1 calc R U . . .

loop_
_atom_site_aniso_label
_atom_site_aniso_U_11
_atom_site_aniso_U_22
_atom_site_aniso_U_33
_atom_site_aniso_U_23
_atom_site_aniso_U_13
_atom_site_aniso_U_12
Si2 0.021(2) 0.020(2) 0.017(2) 0.000 0.0097(17) 0.000
W1 0.0386(5) 0.0227(4) 0.0364(5) 0.000 0.0065(4) 0.000
W2 0.0255(3) 0.0383(3) 0.0412(4) -0.0050(3) 0.0101(3) -0.0091(3)
W3 0.0339(4) 0.0421(3) 0.0398(4) 0.0129(3) 0.0164(3) -0.0011(3)
W4 0.0335(3) 0.0343(3) 0.0287(3) 0.0017(3) -0.0007(2) -0.0010(3)
W5 0.0465(6) 0.0228(4) 0.0414(5) 0.000 0.0070(4) 0.000
W6 0.0375(4) 0.0411(3) 0.0366(4) 0.0118(3) 0.0185(3) 0.0030(3)
W7 0.0265(3) 0.0421(3) 0.0346(3) 0.0033(3) 0.0110(3) 0.0109(3)
Fe1 0.0485(15) 0.0633(15) 0.0471(14) 0.0020(12) 0.0200(12) -0.0024(13)
O1 0.058(8) 0.091(9) 0.046(7) 0.034(6) 0.027(6) 0.028(7)
OW1 0.087(12) 0.166(15) 0.086(11) -0.021(11) 0.021(9) -0.038(11)
O2 0.038(6) 0.074(7) 0.062(7) 0.035(6) 0.026(5) 0.011(6)
O3 0.059(7) 0.040(6) 0.040(6) 0.006(5) -0.013(5) -0.005(6)
O4 0.024(6) 0.042(7) 0.209(17) 0.000(9) 0.016(8) 0.009(6)
O5 0.040(7) 0.073(8) 0.080(8) -0.019(7) 0.032(6) -0.017(6)
O6 0.034(6) 0.060(7) 0.067(7) 0.018(6) 0.024(5) 0.021(6)
O7 0.076(12) 0.027(8) 0.049(9) 0.000 -0.006(8) 0.000
O8 0.070(12) 0.046(9) 0.068(11) 0.000 -0.007(9) 0.000
O9 0.115(8) 0.054(6) 0.066(6) 0.003(5) 0.050(6) 0.007(6)
O10 0.051(8) 0.122(11) 0.042(7) -0.020(7) -0.001(6) 0.049(8)
O11 0.058(8) 0.132(12) 0.038(7) 0.013(7) 0.003(6) -0.041(8)
O12 0.065(9) 0.153(13) 0.033(7) 0.025(7) -0.006(6) -0.053(9)
O13 0.148(14) 0.036(6) 0.087(10) -0.014(6) 0.084(10) -0.017(8)
O14 0.024(7) 0.035(6) 0.210(17) 0.002(8) 0.017(9) 0.003(6)
O15 0.061(9) 0.122(11) 0.053(8) 0.014(7) 0.002(6) -0.048(8)
O16 0.030(7) 0.028(6) 0.196(15) 0.001(7) 0.035(8) 0.000(5)
O17 0.193(16) 0.025(6) 0.065(8) 0.003(5) 0.094(9) -0.001(8)
O18 0.045(8) 0.136(12) 0.045(7) -0.023(7) -0.003(6) 0.033(8)
O19 0.058(8) 0.118(11) 0.048(7) -0.027(7) -0.013(6) 0.056(8)
O20 0.021(7) 0.017(7) 0.032(9) 0.007(8) 0.011(7) 0.007(8)
O21 0.031(11) 0.006(7) 0.034(11) 0.000(7) -0.006(8) 0.004(6)
O22 0.015(8) 0.030(8) 0.019(6) -0.007(8) -0.002(6) 0.004(8)
O23 0.021(10) 0.026(8) 0.025(9) -0.020(7) 0.013(7) -0.014(7)
N1 0.042(8) 0.055(8) 0.051(9) -0.010(7) 0.009(7) -0.004(7)
N2 0.057(10) 0.070(10) 0.049(9) 0.008(8) 0.011(7) 0.003(8)
N3 0.056(10) 0.087(12) 0.053(10) -0.008(9) 0.026(8) -0.021(10)
N4 0.044(9) 0.066(9) 0.049(8) -0.017(7) 0.015(7) -0.017(8)
N5 0.058(10) 0.054(8) 0.040(8) 0.008(6) 0.020(7) -0.004(8)
N6 0.044(9) 0.040(7) 0.065(10) 0.013(7) 0.028(7) -0.005(7)
C11 0.035(10) 0.046(10) 0.066(12) 0.014(8) 0.008(8) -0.019(8)
N8 0.063(11) 0.083(11) 0.057(10) 0.032(8) 0.011(9) 0.011(9)
N9 0.078(12) 0.071(10) 0.055(10) -0.001(8) 0.033(9) -0.011(10)
C4 0.046(11) 0.137(18) 0.040(10) 0.026(11) 0.024(9) 0.000(13)
C1 0.055(12) 0.059(11) 0.040(10) -0.019(8) 0.007(9) -0.007(9)
C2 0.040(9) 0.070(11) 0.020(7) -0.005(7) 0.011(7) -0.013(9)
C3 0.069(13) 0.051(10) 0.032(9) -0.006(7) 0.015(9) -0.004(10)
N10 0.047(7) 0.065(7) 0.046(7) 0.000(6) 0.005(6) 0.008(6)
C5 0.040(10) 0.042(9) 0.056(11) 0.009(8) 0.015(8) 0.001(8)
C6 0.063(12) 0.051(10) 0.031(9) 0.002(7) 0.019(8) -0.023(9)
C7 0.034(10) 0.074(12) 0.055(11) 0.009(10) 0.006(8) -0.004(9)
C8 0.055(12) 0.079(13) 0.054(12) 0.010(10) 0.031(9) 0.017(11)
C9 0.045(11) 0.058(11) 0.057(12) 0.009(9) 0.000(9) -0.009(9)
C10 0.036(9) 0.073(12) 0.038(9) -0.023(9) 0.010(8) -0.006(9)
N7 0.030(8) 0.075(11) 0.087(12) 0.036(9) 0.012(8) 0.012(8)
C12 0.054(11) 0.052(10) 0.041(10) -0.006(8) -0.010(8) -0.014(9)
OW2 0.082(11) 0.109(11) 0.079(10) 0.028(9) 0.020(8) 0.027(9)
N11 0.15(2) 0.136(15) 0.031(9) -0.004(9) 0.030(10) 0.031(14)
C13 0.17(3) 0.15(3) 0.095(18) -0.011(15) 0.050(16) 0.013(19)
C14 0.102(11) 0.127(10) 0.090(11) 0.012(8) 0.025(8) 0.004(9)
N12 0.174(13) 0.162(11) 0.186(13) 0.017(9) 0.059(9) 0.004(9)
C16 0.202(16) 0.206(16) 0.198(15) 0.001(9) 0.053(9) -0.004(10)
C17 0.179(16) 0.174(15) 0.168(16) -0.005(9) 0.050(10) -0.001(10)
N13 0.077(14) 0.125(16) 0.101(14) 0.058(12) 0.044(12) -0.007(11)
C18 0.15(3) 0.19(2) 0.13(2) -0.030(17) 0.05(2) 0.08(2)
N14 0.12(2) 0.139(18) 0.15(2) -0.041(16) 0.072(18) -0.060(16)
N15 0.149(13) 0.148(12) 0.144(12) 0.001(9) 0.046(9) -0.008(9)
C19 0.11(2) 0.21(2) 0.16(3) -0.07(3) 0.08(2) -0.07(3)

loop_
_atom_type_symbol
_atom_type_description
_atom_type_scat_dispersion_real
_atom_type_scat_dispersion_imag
_atom_type_scat_source
C C 0.0033 0.0016 'International Tables Vol C Tables 4.2.6.8 and 6.1.1.4'
H H 0.0000 0.0000 'International Tables Vol C Tables 4.2.6.8 and 6.1.1.4'
N N 0.0061 0.0033 'International Tables Vol C Tables 4.2.6.8 and 6.1.1.4'
O O 0.0106 0.0060 'International Tables Vol C Tables 4.2.6.8 and 6.1.1.4'
Si Si 0.0817 0.0704 'International Tables Vol C Tables 4.2.6.8 and 6.1.1.4'
Fe Fe 0.3463 0.8444 'International Tables Vol C Tables 4.2.6.8 and 6.1.1.4'
W W -0.8490 6.8722 'International Tables Vol C Tables 4.2.6.8 and 6.1.1.4'

loop_
_geom_angle_atom_site_label_1
_geom_angle_atom_site_label_2
_geom_angle_atom_site_label_3
_geom_angle
_geom_angle_site_symmetry_1
_geom_angle_site_symmetry_3
_geom_angle_publ_flag
O23 Si2 O23 69.8(12) . 2_656 ?
O23 Si2 O21 111.2(8) . . ?
O23 Si2 O21 178.4(9) 2_656 . ?
O23 Si2 O21 178.4(9) . 2_656 ?
O23 Si2 O21 111.2(8) 2_656 2_656 ?
O21 Si2 O21 67.7(13) . 2_656 ?
O23 Si2 O20 111.3(8) . 2_656 ?
O23 Si2 O20 68.7(8) 2_656 2_656 ?
O21 Si2 O20 109.7(8) . 2_656 ?
O21 Si2 O20 70.3(8) 2_656 2_656 ?
O23 Si2 O20 68.7(8) . . ?
O23 Si2 O20 111.3(8) 2_656 . ?
O21 Si2 O20 70.3(8) . . ?
O21 Si2 O20 109.7(8) 2_656 . ?
O20 Si2 O20 180.0(13) 2_656 . ?
O23 Si2 O22 109.3(8) . . ?
O23 Si2 O22 72.3(8) 2_656 . ?
O21 Si2 O22 108.3(8) . . ?
O21 Si2 O22 70.1(8) 2_656 . ?
O20 Si2 O22 106.9(8) 2_656 . ?
O20 Si2 O22 73.1(8) . . ?
O23 Si2 O22 72.3(8) . 2_656 ?
O23 Si2 O22 109.3(8) 2_656 2_656 ?
O21 Si2 O22 70.1(8) . 2_656 ?
O21 Si2 O22 108.3(8) 2_656 2_656 ?
O20 Si2 O22 73.1(8) 2_656 2_656 ?
O20 Si2 O22 106.9(8) . 2_656 ?
O22 Si2 O22 178.1(12) . 2_656 ?
O7 W1 O18 100.8(4) . 2_656 ?
O7 W1 O18 100.8(5) . . ?
O18 W1 O18 158.5(9) 2_656 . ?
O7 W1 O11 101.9(5) . 2_656 ?
O18 W1 O11 86.8(5) 2_656 2_656 ?
O18 W1 O11 88.8(5) . 2_656 ?
O7 W1 O11 101.9(4) . . ?
O18 W1 O11 88.8(5) 2_656 . ?
O18 W1 O11 86.8(5) . . ?
O11 W1 O11 156.3(9) 2_656 . ?
O7 W1 O21 157.9(4) . . ?
O18 W1 O21 64.3(6) 2_656 . ?
O18 W1 O21 95.0(6) . . ?
O11 W1 O21 93.8(6) 2_656 . ?
O11 W1 O21 63.4(6) . . ?
O7 W1 O21 157.9(4) . 2_656 ?
O18 W1 O21 95.0(6) 2_656 2_656 ?
O18 W1 O21 64.3(6) . 2_656 ?
O11 W1 O21 63.4(6) 2_656 2_656 ?
O11 W1 O21 93.8(6) . 2_656 ?
O21 W1 O21 44.3(9) . 2_656 ?
O5 W2 O15 100.9(6) . 2_656 ?
O5 W2 O10 102.5(6) . . ?
O15 W2 O10 87.8(5) 2_656 . ?
O5 W2 O9 102.2(6) . . ?
O15 W2 O9 156.9(6) 2_656 . ?
O10 W2 O9 88.2(5) . . ?
O5 W2 O13 99.8(6) . 2_656 ?
O15 W2 O13 86.9(5) 2_656 2_656 ?
O10 W2 O13 157.7(7) . 2_656 ?
O9 W2 O13 88.2(5) . 2_656 ?
O5 W2 O20 156.3(6) . . ?
O15 W2 O20 95.9(6) 2_656 . ?
O10 W2 O20 94.6(6) . . ?
O9 W2 O20 61.8(6) . . ?
O13 W2 O20 64.4(6) 2_656 . ?
O5 W2 O23 158.7(6) . . ?
O15 W2 O23 63.5(6) 2_656 . ?
O10 W2 O23 64.3(6) . . ?
O9 W2 O23 94.4(6) . . ?
O13 W2 O23 94.1(6) 2_656 . ?
O20 W2 O23 45.0(5) . . ?
O2 W3 O19 102.9(6) . . ?
O2 W3 O10 101.7(6) . . ?
O19 W3 O10 87.0(5) . . ?
O2 W3 O16 99.4(6) . . ?
O19 W3 O16 89.7(5) . . ?
O10 W3 O16 158.9(6) . . ?
O2 W3 O4 100.2(7) . 2_656 ?
O19 W3 O4 156.8(7) . 2_656 ?
O10 W3 O4 87.7(5) . 2_656 ?
O16 W3 O4 87.1(5) . 2_656 ?
O2 W3 O22 155.3(6) . 2_656 ?
O19 W3 O22 95.9(6) . 2_656 ?
O10 W3 O22 95.0(6) . 2_656 ?
O16 W3 O22 64.6(5) . 2_656 ?
O4 W3 O22 62.1(6) 2_656 2_656 ?
O2 W3 O23 158.2(5) . . ?
O19 W3 O23 62.8(5) . . ?
O10 W3 O23 63.0(6) . . ?
O16 W3 O23 97.1(6) . . ?
O4 W3 O23 94.8(6) 2_656 . ?
O22 W3 O23 46.4(5) 2_656 . ?
O3 W4 O17 100.7(6) . . ?
O3 W4 O13 101.1(6) . . ?
O17 W4 O13 88.8(5) . . ?
O3 W4 O14 101.0(6) . . ?
O17 W4 O14 87.9(6) . . ?
O13 W4 O14 157.9(7) . . ?
O3 W4 O16 99.8(6) . . ?
O17 W4 O16 159.4(7) . . ?
O13 W4 O16 87.8(6) . . ?
O14 W4 O16 87.6(5) . . ?
O3 W4 O22 156.4(6) . 2_656 ?
O17 W4 O22 95.6(6) . 2_656 ?
O13 W4 O22 96.2(6) . 2_656 ?
O14 W4 O22 62.5(6) . 2_656 ?
O16 W4 O22 64.6(6) . 2_656 ?
O3 W4 O20 156.1(6) . 2_656 ?
O17 W4 O20 63.0(5) . 2_656 ?
O13 W4 O20 63.1(6) . 2_656 ?
O14 W4 O20 96.1(7) . 2_656 ?
O16 W4 O20 97.5(6) . 2_656 ?
O22 W4 O20 47.6(6) 2_656 2_656 ?
O8 W5 O19 101.9(4) . . ?
O8 W5 O19 101.9(4) . 2_656 ?
O19 W5 O19 156.2(9) . 2_656 ?
O8 W5 O15 101.5(4) . 2_656 ?
O19 W5 O15 87.7(5) . 2_656 ?
O19 W5 O15 87.6(6) 2_656 2_656 ?
O8 W5 O15 101.5(4) . . ?
O19 W5 O15 87.6(6) . . ?
O19 W5 O15 87.7(5) 2_656 . ?
O15 W5 O15 156.9(9) 2_656 . ?
O8 W5 O23 157.8(4) . . ?
O19 W5 O23 63.7(5) . . ?
O19 W5 O23 93.5(6) 2_656 . ?
O15 W5 O23 62.9(5) 2_656 . ?
O15 W5 O23 94.9(6) . . ?
O8 W5 O23 157.8(4) . 2_656 ?
O19 W5 O23 93.5(6) . 2_656 ?
O19 W5 O23 63.7(5) 2_656 2_656 ?
O15 W5 O23 94.9(6) 2_656 2_656 ?
O15 W5 O23 62.9(5) . 2_656 ?
O23 W5 O23 44.4(8) . 2_656 ?
O1 W6 O4 99.1(7) . . ?
O1 W6 O14 100.2(6) . 2_656 ?
O4 W6 O14 87.9(5) . 2_656 ?
O1 W6 O12 101.6(6) . 2_656 ?
O4 W6 O12 87.2(6) . 2_656 ?
O14 W6 O12 158.1(7) 2_656 2_656 ?
O1 W6 O18 102.4(6) . . ?
O4 W6 O18 158.6(7) . . ?
O14 W6 O18 87.6(6) 2_656 . ?
O12 W6 O18 89.1(5) 2_656 . ?
O1 W6 O22 155.0(6) . . ?
O4 W6 O22 63.5(6) . . ?
O14 W6 O22 63.3(6) 2_656 . ?
O12 W6 O22 95.6(6) 2_656 . ?
O18 W6 O22 95.9(6) . . ?
O1 W6 O21 158.9(5) . 2_656 ?
O4 W6 O21 96.3(6) . 2_656 ?
O14 W6 O21 94.7(7) 2_656 2_656 ?
O12 W6 O21 64.7(6) 2_656 2_656 ?
O18 W6 O21 63.2(5) . 2_656 ?
O22 W6 O21 46.1(5) . 2_656 ?
O6 W7 O9 100.9(6) . . ?
O6 W7 O11 102.7(6) . . ?
O9 W7 O11 156.4(6) . . ?
O6 W7 O12 101.7(6) . . ?
O9 W7 O12 86.3(6) . . ?
O11 W7 O12 90.0(5) . . ?
O6 W7 O17 100.6(6) . 2_656 ?
O9 W7 O17 87.6(5) . 2_656 ?
O11 W7 O17 87.1(5) . 2_656 ?
O12 W7 O17 157.7(7) . 2_656 ?
O6 W7 O20 155.6(5) . . ?
O9 W7 O20 61.7(6) . . ?
O11 W7 O20 95.5(6) . . ?
O12 W7 O20 94.5(6) . . ?
O17 W7 O20 63.8(6) 2_656 . ?
O6 W7 O21 158.7(5) . . ?
O9 W7 O21 94.8(6) . . ?
O11 W7 O21 62.7(5) . . ?
O12 W7 O21 64.9(6) . . ?
O17 W7 O21 94.3(7) 2_656 . ?
O20 W7 O21 45.8(5) . . ?
N2 Fe1 N13 89.0(6) . . ?
N2 Fe1 N6 163.1(5) . . ?
N13 Fe1 N6 105.4(6) . . ?
N2 Fe1 N5 94.0(6) . . ?
N13 Fe1 N5 96.5(6) . . ?
N6 Fe1 N5 75.9(6) . . ?
N2 Fe1 N11 100.8(6) . . ?
N13 Fe1 N11 73.8(7) . . ?
N6 Fe1 N11 91.8(6) . . ?
N5 Fe1 N11 162.0(6) . . ?
N2 Fe1 N1 74.1(6) . . ?
N13 Fe1 N1 158.1(6) . . ?
N6 Fe1 N1 93.8(5) . . ?
N5 Fe1 N1 98.4(5) . . ?
N11 Fe1 N1 95.5(6) . . ?
W6 O4 W3 137.7(9) . 2_656 ?
W7 O9 W2 139.5(8) . . ?
W2 O10 W3 138.5(8) . . ?
W7 O11 W1 138.7(7) . . ?
W7 O12 W6 136.4(9) . 2_656 ?
W4 O13 W2 137.3(8) . 2_656 ?
W4 O14 W6 138.2(8) . 2_656 ?
W2 O15 W5 138.0(8) 2_656 . ?
W4 O16 W3 135.9(8) . . ?
W4 O17 W7 138.8(7) . 2_656 ?
W1 O18 W6 137.3(8) . . ?
W5 O19 W3 140.1(7) . . ?
Si2 O20 O23 54.5(7) . . ?
Si2 O20 W2 122.8(8) . . ?
O23 O20 W2 68.3(7) . . ?
Si2 O20 W7 122.6(8) . . ?
O23 O20 W7 134.3(10) . . ?
W2 O20 W7 96.4(6) . . ?
Si2 O20 W4 119.1(9) . 2_656 ?
O23 O20 W4 128.6(9) . 2_656 ?
W2 O20 W4 94.8(6) . 2_656 ?
W7 O20 W4 94.2(5) . 2_656 ?
Si2 O21 O21 56.1(6) . 2_656 ?
Si2 O21 W1 124.0(10) . . ?
O21 O21 W1 67.9(4) 2_656 . ?
Si2 O21 W7 121.3(8) . . ?
O21 O21 W7 131.3(13) 2_656 . ?
W1 O21 W7 94.6(5) . . ?
Si2 O21 W6 121.1(8) . 2_656 ?
O21 O21 W6 131.4(12) 2_656 2_656 ?
W1 O21 W6 94.8(5) . 2_656 ?
W7 O21 W6 93.5(6) . 2_656 ?
Si2 O22 W6 122.7(8) . . ?
Si2 O22 W3 120.6(8) . 2_656 ?
W6 O22 W3 96.3(6) . 2_656 ?
Si2 O22 W4 120.2(9) . 2_656 ?
W6 O22 W4 95.8(5) . 2_656 ?
W3 O22 W4 94.8(5) 2_656 2_656 ?
Si2 O23 O23 55.1(6) . 2_656 ?
Si2 O23 O20 56.8(7) . . ?
O23 O23 O20 94.0(10) 2_656 . ?
Si2 O23 W2 123.5(9) . . ?
O23 O23 W2 133.8(12) 2_656 . ?
O20 O23 W2 66.8(7) . . ?
Si2 O23 W5 122.9(9) . . ?
O23 O23 W5 67.8(4) 2_656 . ?
O20 O23 W5 133.6(9) . . ?
W2 O23 W5 94.9(5) . . ?
Si2 O23 W3 120.7(7) . . ?
O23 O23 W3 128.0(12) 2_656 . ?
O20 O23 W3 128.7(9) . . ?
W2 O23 W3 93.9(6) . . ?
W5 O23 W3 93.2(6) . . ?
C1 N1 C2 116.9(16) . . ?
C1 N1 Fe1 126.6(13) . . ?
C2 N1 Fe1 116.0(11) . . ?
C10 N2 C4 105.8(16) . . ?
C10 N2 Fe1 116.6(12) . . ?
C4 N2 Fe1 137.5(13) . . ?
C3 N3 C12 115.4(17) . . ?
C10 N4 N10 102.4(15) . . ?
C6 N5 C7 116.9(15) . . ?
C6 N5 Fe1 114.3(11) . . ?
C7 N5 Fe1 128.5(13) . . ?
C5 N6 C11 105.5(15) . . ?
C5 N6 Fe1 114.3(11) . . ?
C11 N6 Fe1 140.2(14) . . ?
N7 C11 N6 108.0(16) . . ?
C5 N8 N7 99.5(15) . . ?
C8 N9 C9 114.5(16) . . ?
N10 C4 N2 104.8(16) . . ?
N1 C1 C3 121.0(18) . . ?
N1 C2 C12 121.5(17) . . ?
N1 C2 C10 115.2(16) . . ?
C12 C2 C10 123.3(17) . . ?
N3 C3 C1 122.6(17) . . ?
C4 N10 N4 112.7(15) . . ?
N8 C5 N6 116.8(15) . . ?
N8 C5 C6 124.4(17) . . ?
N6 C5 C6 118.9(16) . . ?
N5 C6 C8 120.3(17) . . ?
N5 C6 C5 116.2(14) . . ?
C8 C6 C5 123.5(17) . . ?
N5 C7 C9 121.0(18) . . ?
N9 C8 C6 124.4(18) . . ?
N9 C9 C7 122.8(16) . . ?
N4 C10 N2 114.3(17) . . ?
N4 C10 C2 127.4(18) . . ?
N2 C10 C2 118.1(16) . . ?
C11 N7 N8 110.3(14) . . ?
N3 C12 C2 122.4(19) . . ?
C13 N11 C17 120.0 . . ?
C13 N11 Fe1 124.4(11) . . ?
C17 N11 Fe1 114.8(11) . . ?
N11 C13 C14 120.0 . . ?
N12 C14 C13 120.0 . . ?
C16 N12 C14 120.0 . . ?
C17 C16 N12 120.0 . . ?
C18 C17 C16 118.3(19) . . ?
C18 C17 N11 116.9(19) . . ?
C16 C17 N11 120.0 . . ?
C19 N13 C18 108.0 . . ?
C19 N13 Fe1 136.0(12) . . ?
C18 N13 Fe1 111.8(12) . . ?
C17 C18 N13 121(2) . . ?
C17 C18 N14 126.2(19) . . ?
N13 C18 N14 108.0 . . ?
N15 N14 C18 108.0 . . ?
N14 N15 C19 108.0 . . ?
N13 C19 N15 108.0 . . ?

loop_
_geom_bond_atom_site_label_1
_geom_bond_atom_site_label_2
_geom_bond_distance
_geom_bond_site_symmetry_2
_geom_bond_publ_flag
Si2 O23 1.586(16) . ?
Si2 O23 1.586(16) 2_656 ?
Si2 O21 1.607(16) . ?
Si2 O21 1.607(16) 2_656 ?
Si2 O20 1.628(16) 2_656 ?
Si2 O20 1.628(16) . ?
Si2 O22 1.646(16) . ?
Si2 O22 1.646(16) 2_656 ?
W1 O7 1.673(13) . ?
W1 O18 1.879(12) 2_656 ?
W1 O18 1.879(12) . ?
W1 O11 1.887(12) 2_656 ?
W1 O11 1.887(12) . ?
W1 O21 2.378(15) . ?
W1 O21 2.378(15) 2_656 ?
W2 O5 1.654(10) . ?
W2 O15 1.880(12) 2_656 ?
W2 O10 1.888(11) . ?
W2 O9 1.888(11) . ?
W2 O13 1.913(12) 2_656 ?
W2 O20 2.359(16) . ?
W2 O23 2.385(15) . ?
W3 O2 1.657(10) . ?
W3 O19 1.872(11) . ?
W3 O10 1.886(11) . ?
W3 O16 1.913(12) . ?
W3 O4 1.917(12) 2_656 ?
W3 O22 2.392(16) 2_656 ?
W3 O23 2.443(16) . ?
W4 O3 1.673(9) . ?
W4 O17 1.856(11) . ?
W4 O13 1.876(12) . ?
W4 O14 1.878(12) . ?
W4 O16 1.893(11) . ?
W4 O22 2.400(14) 2_656 ?
W4 O20 2.436(16) 2_656 ?
W5 O8 1.665(15) . ?
W5 O19 1.872(12) . ?
W5 O19 1.872(12) 2_656 ?
W5 O15 1.898(12) 2_656 ?
W5 O15 1.898(12) . ?
W5 O23 2.403(15) . ?
W5 O23 2.403(15) 2_656 ?
W6 O1 1.696(11) . ?
W6 O4 1.873(12) . ?
W6 O14 1.896(11) 2_656 ?
W6 O12 1.904(11) 2_656 ?
W6 O18 1.909(12) . ?
W6 O22 2.352(17) . ?
W6 O21 2.413(18) 2_656 ?
W7 O6 1.669(10) . ?
W7 O9 1.873(12) . ?
W7 O11 1.878(12) . ?
W7 O12 1.885(11) . ?
W7 O17 1.908(11) 2_656 ?
W7 O20 2.375(15) . ?
W7 O21 2.416(16) . ?
Fe1 N2 2.137(16) . ?
Fe1 N13 2.158(14) . ?
Fe1 N6 2.164(14) . ?
Fe1 N5 2.199(13) . ?
Fe1 N11 2.208(12) . ?
Fe1 N1 2.241(15) . ?
O4 W3 1.917(12) 2_656 ?
O12 W6 1.904(11) 2_656 ?
O13 W2 1.913(12) 2_656 ?
O14 W6 1.896(11) 2_656 ?
O15 W2 1.880(12) 2_656 ?
O17 W7 1.908(11) 2_656 ?
O20 O23 1.81(2) . ?
O20 W4 2.436(16) 2_656 ?
O21 O21 1.79(4) 2_656 ?
O21 W6 2.413(18) 2_656 ?
O22 W3 2.392(16) 2_656 ?
O22 W4 2.400(14) 2_656 ?
O23 O23 1.82(3) 2_656 ?
N1 C1 1.301(19) . ?
N1 C2 1.33(2) . ?
N2 C10 1.37(2) . ?
N2 C4 1.41(2) . ?
N3 C3 1.30(2) . ?
N3 C12 1.33(2) . ?
N4 C10 1.34(2) . ?
N4 N10 1.399(18) . ?
N5 C6 1.33(2) . ?
N5 C7 1.337(19) . ?
N6 C5 1.323(19) . ?
N6 C11 1.320(19) . ?
C11 N7 1.33(2) . ?
N8 C5 1.30(2) . ?
N8 N7 1.43(2) . ?
N9 C8 1.32(2) . ?
N9 C9 1.33(2) . ?
C4 N10 1.37(2) . ?
C1 C3 1.41(2) . ?
C2 C12 1.37(2) . ?
C2 C10 1.43(2) . ?
C5 C6 1.46(2) . ?
C6 C8 1.38(2) . ?
C7 C9 1.38(2) . ?
N11 C13 1.3900 . ?
N11 C17 1.3900 . ?
C13 C14 1.3900 . ?
C14 N12 1.3900 . ?
N12 C16 1.3900 . ?
C16 C17 1.3900 . ?
C17 C18 1.22(2) . ?
N13 C19 1.476(11) . ?
N13 C18 1.476(11) . ?
C18 N14 1.477(11) . ?
N14 N15 1.476(11) . ?
N15 C19 1.476(11) . ?
